data_4111071
loop_
_publ_author_name
'Elizabeth A. Zhurova'
'Adam I. Stash'
'Vladimir G. Tsirelson'
'Vladimir V. Zhurov'
'Ekaterina V. Bartashevich'
'Vladimir A. Potemkin'
'A. Alan Pinkerton'

_publ_contact_author
;
A. Alan Pinkerton
;
_publ_contact_author_email apinker@uoft02.utoledo.edu
_publ_contact_author_fax 1-419-530-4033
_publ_contact_author_phone 1-419-530-4580
_publ_section_title
;
 Atoms-in-Molecules Study of Intra- and Intermolecular Bonding in the
 Pentaerythritol Tetranitrate Crystal
;
_journal_name_full 'Journal of the American Chemical Society'
_journal_page_first 14728
_journal_page_last 14734
_journal_paper_doi 10.1021/ja0658620
_journal_volume 128
_journal_year 2006
_chemical_formula_sum 'C5 H8 N4 O12'
_chemical_formula_weight 316.15
_space_group_IT_number 114
_symmetry_cell_setting tetragonal
_symmetry_space_group_name_Hall 'P -4 2n'
_symmetry_space_group_name_H-M 'P -4 21 c'
_atom_type_scat_source 'Koritsanszky et al, (2003)'
_cell_angle_alpha 90.000
_cell_angle_beta 90.000
_cell_angle_gamma 90.000
_cell_formula_units_Z 2
_cell_length_a 9.2759(8)
_cell_length_b 9.2759(8)
_cell_length_c 6.6127(4)
_cell_measurement_reflns_used 99038
_cell_measurement_temperature 100(1)
_cell_measurement_theta_max 51.3
_cell_measurement_theta_min 0
_cell_volume 568.97(8)
_computing_cell_refinement 'Siemens (1996b)'
_computing_data_collection 'Siemens (1996a)'
_computing_data_reduction 'Siemens (1996b)'
_computing_molecular_graphics 'Koritsanszky et al, (2003)'
_computing_publication_material 'Koritsanszky et al, (2003)'
_computing_structure_refinement 'Koritsanszky et al, (2003)'
_computing_structure_solution 'Sheldrick (1997)'
_diffrn_measurement_device 'Smart CCD6000'
_diffrn_measurement_method w
_diffrn_radiation_type 'Mo K\a'
_diffrn_radiation_wavelength 0.71073
_diffrn_reflns_av_R_equivalents 0.0202
_diffrn_reflns_limit_h_max 20
_diffrn_reflns_limit_h_min -20
_diffrn_reflns_limit_k_max 20
_diffrn_reflns_limit_k_min -20
_diffrn_reflns_limit_l_max 14
_diffrn_reflns_limit_l_min -14
_diffrn_reflns_number 103588
_diffrn_reflns_theta_max 51.3
_diffrn_standards_decay_% 0
_diffrn_standards_interval_time 0
_diffrn_standards_number 0
_exptl_absorpt_coefficient_mu 0.187
_exptl_absorpt_correction_type none
_exptl_crystal_colour colorless
_exptl_crystal_density_diffrn 1.845
_exptl_crystal_description 'prism '
_exptl_crystal_size_max 0.30
_exptl_crystal_size_mid 0.25
_exptl_crystal_size_min 0.22
_refine_diff_density_max 0.049
_refine_diff_density_min -0.093
_refine_ls_extinction_coef 0.0
_refine_ls_extinction_method none
_refine_ls_goodness_of_fit_ref 1.17
_refine_ls_hydrogen_treatment refall
_refine_ls_number_parameters 205
_refine_ls_number_reflns 3226
_refine_ls_R_factor_gt 0.0104
_refine_ls_shift/su_max 0.0000
_refine_ls_structure_factor_coef F
_refine_ls_weighting_details w=1/[s^2^(Fsqd)]
_refine_ls_weighting_scheme calc
_refine_ls_wR_factor_ref 0.0125
_reflns_number_gt 99038
_reflns_number_total 103588
_reflns_threshold_expression I>3\s
_cod_data_source_file ja0658620si20060912_082340.cif
_cod_data_source_block PETN
_cod_depositor_comments
;
 Marking atoms 'DUM0', 'DUM1', 'DUM2', 'DUM3', 'DUM4' and 'DUM5' as dummy atoms.

 Antanas Vaitkus,
 2017-02-20
;
_cod_original_cell_volume 568.97
_cod_original_formula_sum 'C5 H8 N4 O12 '
_cod_database_code 4111071

loop_
_symmetry_equiv_pos_site_id
_symmetry_equiv_pos_as_xyz
1 +X,+Y,+Z
2 -X,-Y,+Z
3 +Y,-X,-Z
4 -Y,+X,-Z
5 1/2-X,1/2+Y,1/2-Z
6 1/2+X,1/2-Y,1/2-Z
7 1/2-Y,1/2-X,1/2+Z
8 1/2+Y,1/2+X,1/2+Z

loop_
_atom_local_axes_label
_atom_local_axes_atom0
_atom_local_axes_ax1
_atom_local_axes_atom1
_atom_local_axes_atom2
_atom_local_axes_ax2
C(1) DUM0 Z C(1) DUM1 y
C(2) C(1) X C(2) O(3) y
O(1) N(1) X O(1) O(2) y
O(2) N(1) X O(2) O(1) y
O(3) C(2) X O(3) N(1) y
N(1) O(3) X N(1) O(1) y
H(2A) C(2) X H(2A) H(2B) y
H(2B) C(2) X H(2B) H(2A) y

loop_
_atom_rho_multipole_label
_atom_rho_multipole_coeff_Pv
_atom_rho_multipole_coeff_P00
_atom_rho_multipole_coeff_P11
_atom_rho_multipole_coeff_P1-1
_atom_rho_multipole_coeff_P10
_atom_rho_multipole_coeff_P20
_atom_rho_multipole_coeff_P21
_atom_rho_multipole_coeff_P2-1
_atom_rho_multipole_coeff_P22
_atom_rho_multipole_coeff_P2-2
_atom_rho_multipole_coeff_P30
_atom_rho_multipole_coeff_P31
_atom_rho_multipole_coeff_P3-1
_atom_rho_multipole_coeff_P32
_atom_rho_multipole_coeff_P3-2
_atom_rho_multipole_coeff_P33
_atom_rho_multipole_coeff_P3-3
_atom_rho_multipole_coeff_P40
_atom_rho_multipole_coeff_P41
_atom_rho_multipole_coeff_P4-1
_atom_rho_multipole_coeff_P42
_atom_rho_multipole_coeff_P4-2
_atom_rho_multipole_coeff_P43
_atom_rho_multipole_coeff_P4-3
_atom_rho_multipole_coeff_P44
_atom_rho_multipole_coeff_P4-4
_atom_rho_multipole_kappa_prime
_atom_rho_multipole_kappa_dprime0
_atom_rho_multipole_kappa_dprime1
_atom_rho_multipole_kappa_dprime2
_atom_rho_multipole_kappa_dprime3
_atom_rho_multipole_kappa_dprime4
C(1) 3.944(5) 0.00 0.00 0.00 0.00 -0.016(4) 0.00 0.00 0.00 0.00 0.00 0.00 0.00 -0.016(5) -0.208(6) 0.00 0.00 -0.048(7) 0.00 0.00 0.00 0.00 0.00 0.00 -0.052(6) 0.136(7) 0.992(3) 0.879(13) 0.88 0.88 0.88 0.88
C(2) 4.186(8) 0.00 0.010(7) -0.019(8) -0.126(8) 0.114(7) 0.010(6) -0.045(6) 0.083(6) 0.107(6) 0.000(11) -0.150(8) -0.241(8) 0.009(9) 0.013(8) 0.237(9) -0.036(8) -0.017(11) 0.015(10) 0.006(11) 0.019(10) 0.119(9) -0.013(11) -0.006(12) 0.050(9) 0.096(9) 0.9900(19) 0.931(5) 0.93 0.93 0.93 0.93
O(1) 6.093(5) 0.00 0.038(3) -0.098(3) -0.013(3) -0.035(3) -0.014(3) -0.037(3) -0.106(3) 0.009(3) 0.016(5) 0.039(4) -0.010(4) 0.010(4) 0.013(4) 0.025(4) 0.000(4) -0.008(5) 0.010(5) 0.014(5) -0.020(5) -0.001(5) 0.003(4) -0.005(5) 0.009(4) 0.001(4) 0.9954(5) 1.288(8) 1.29 1.29 1.29 1.29
O(2) 6.098(5) 0.00 -0.039(2) -0.061(3) 0.007(3) -0.038(3) -0.037(3) 0.013(3) -0.126(3) 0.021(3) 0.000(6) 0.012(4) 0.011(4) 0.003(4) -0.025(4) 0.007(4) 0.031(4) -0.004(5) 0.003(5) -0.005(5) 0.009(5) -0.001(5) 0.002(5) -0.011(5) 0.011(4) -0.008(4) 0.9954(5) 1.288(8) 1.29 1.29 1.29 1.29
O(3) 6.240(5) 0.00 -0.020(2) -0.038(2) -0.075(2) 0.103(3) -0.017(2) 0.012(2) 0.027(2) 0.078(2) -0.010(5) 0.013(3) 0.006(3) -0.003(3) 0.002(3) 0.044(3) 0.005(4) 0.003(4) -0.007(4) -0.006(4) 0.014(4) 0.000(4) -0.007(4) -0.006(4) 0.015(4) 0.012(3) 0.9885(6) 1.165(10) 1.17 1.17 1.17 1.17
N(1) 4.866(6) 0.00 -0.045(7) -0.125(6) 0.029(6) -0.262(6) -0.011(5) -0.044(5) -0.163(6) 0.012(6) -0.049(11) -0.005(8) 0.008(8) 0.032(8) 0.010(8) 0.466(10) 0.023(9) 0.104(11) -0.017(9) 0.001(10) 0.031(9) 0.029(8) -0.011(10) -0.010(10) 0.085(11) 0.041(9) 1.0013(9) 0.767(3) 0.77 0.77 0.77 0.77
H(2A) 0.770(6) 0.00 0.118(7) 0.145(9) -0.026(9) -0.050(11) 0.024(10) 0.012(10) 0.006(10) 0.066(12) 0.00 0.00 0.00 0.00 0.00 0.00 0.00 0.00 0.00 0.00 0.00 0.00 0.00 0.00 0.00 0.00 1.27 1.20 1.20 1.20 1.20 1.20
H(2B) 0.762(6) 0.00 0.019(7) 0.126(8) -0.031(9) -0.061(12) 0.011(11) -0.005(9) -0.002(10) -0.001(12) 0.00 0.00 0.00 0.00 0.00 0.00 0.00 0.00 0.00 0.00 0.00 0.00 0.00 0.00 0.00 0.00 1.27 1.20 1.20 1.20 1.20 1.20

loop_
_atom_site_aniso_label
_atom_site_aniso_U_11
_atom_site_aniso_U_22
_atom_site_aniso_U_33
_atom_site_aniso_U_12
_atom_site_aniso_U_13
_atom_site_aniso_U_23
C(1) 0.00943(7) 0.00962 0.00970(7) 0.00000 0.00000 0.00000
C(2) 0.01082(3) 0.01142(3) 0.01162(3) 0.00160(3) -0.00059(3) -0.00120(3)
O(1) 0.01611(4) 0.01580(4) 0.02079(5) 0.00385(3) 0.00034(3) -0.00549(3)
O(2) 0.02021(4) 0.01897(4) 0.01571(4) -0.00215(3) -0.00339(4) -0.00498(3)
O(3) 0.01279(3) 0.01268(3) 0.01242(3) 0.00204(2) -0.00220(2) -0.00240(2)
N(1) 0.01331(3) 0.01232(3) 0.01129(3) -0.00069(3) 0.00099(3) -0.00201(3)

loop_
_atom_site_label
_atom_site_type_symbol
_atom_site_fract_x
_atom_site_fract_y
_atom_site_fract_z
_atom_site_occupancy
_atom_site_U_iso_or_equiv
_atom_site_calc_flag
C(1) C 0.00000 0.00000 0.00000 1.0000 0.010 ?
C(2) C -0.06143(1) 0.12308(1) 0.12875(2) 1.0000 0.011 ?
O(1) O -0.08876(2) 0.35546(2) 0.33051(3) 1.0000 0.018 ?
O(2) O 0.10863(2) 0.31930(2) 0.50181(2) 1.0000 0.018 ?
O(3) O 0.04968(1) 0.16253(1) 0.27230(2) 1.0000 0.013 ?
N(1) N 0.01868(1) 0.29075(1) 0.37614(2) 1.0000 0.012 ?
H(2A) H -0.08905 0.21506 0.03322 1.0000 0.028 ?
H(2B) H -0.15847 0.08769 0.20796 1.0000 0.030 ?
DUM0 . 0.00000 0.00000 0.50000 . . dum
DUM1 . 0.00000 0.50000 0.00000 . . dum
DUM2 . 0.00297 0.09383 0.13716 . . dum
DUM3 . -0.04809 0.12165 0.02598 . . dum
DUM4 . -0.00473 0.19787 0.25848 . . dum
DUM5 . 0.08912 0.21910 0.27267 . . dum

loop_
_geom_angle_atom_site_label_1
_geom_angle_atom_site_label_2
_geom_angle_atom_site_label_3
_geom_angle
_geom_angle_site_symmetry_1
_geom_angle_site_symmetry_2
_geom_angle_site_symmetry_3
_geom_angle_publ_flag
C(2) C(1) C(2) 112.461(10) 1_555 1_555 2_555 yes
C(2) C(1) C(2) 107.998(5) 1_555 1_555 3_555 yes
C(2) C(1) C(2) 107.997(5) 1_555 1_555 4_555 yes
C(2) C(1) C(2) 107.998(5) 2_555 1_555 3_555 yes
C(2) C(1) C(2) 107.998(5) 2_555 1_555 4_555 yes
C(2) C(1) C(2) 112.461(10) 3_555 1_555 4_555 yes
C(1) C(2) O(3) 106.774(8) 1_555 1_555 1_555 yes
C(1) C(2) H(2A) 110.223(11) 1_555 1_555 1_555 yes
C(1) C(2) H(2B) 110.450(9) 1_555 1_555 1_555 yes
C(1) C(2) O(3) 106.774(8) 2_555 1_555 1_555 yes
C(1) C(2) H(2A) 110.223(11) 2_555 1_555 1_555 yes
C(1) C(2) H(2B) 110.450(9) 2_555 1_555 1_555 yes
C(1) C(2) O(3) 106.774(8) 3_555 1_555 1_555 yes
C(1) C(2) H(2A) 110.223(11) 3_555 1_555 1_555 yes
C(1) C(2) H(2B) 110.450(9) 3_555 1_555 1_555 yes
C(1) C(2) O(3) 106.774(8) 4_555 1_555 1_555 yes
C(1) C(2) H(2A) 110.223(11) 4_555 1_555 1_555 yes
C(1) C(2) H(2B) 110.450(9) 4_555 1_555 1_555 yes
O(3) C(2) H(2A) 110.479(11) 1_555 1_555 1_555 yes
O(3) C(2) H(2B) 110.264(12) 1_555 1_555 1_555 yes
H(2A) C(2) H(2B) 108.649(10) 1_555 1_555 1_555 yes
C(2) O(3) N(1) 112.947(10) 1_555 1_555 1_555 yes
O(1) N(1) O(2) 129.530(15) 1_555 1_555 1_555 yes
O(1) N(1) O(3) 118.008(13) 1_555 1_555 1_555 yes
O(2) N(1) O(3) 112.462(13) 1_555 1_555 1_555 yes
C(2) H(2A) H(2B) 35.669(7) 1_555 1_555 1_555 yes
C(2) H(2B) H(2A) 35.682(7) 1_555 1_555 1_555 yes

loop_
_geom_bond_atom_site_label_1
_geom_bond_atom_site_label_2
_geom_bond_distance
_geom_bond_site_symmetry_1
_geom_bond_site_symmetry_2
_geom_bond_publ_flag
C(1) C(2) 1.53169(13) 1_555 1_555 yes
C(1) C(2) 1.53169(13) 1_555 2_555 yes
C(1) C(2) 1.53169(13) 1_555 3_555 yes
C(1) C(2) 1.53169(13) 1_555 4_555 yes
C(2) O(3) 1.44634(18) 1_555 1_555 yes
C(2) H(2A) 1.09 1_555 1_555 yes
C(2) H(2B) 1.09 1_555 1_555 yes
O(1) N(1) 1.19941(19) 1_555 1_555 yes
O(2) N(1) 1.2057(2) 1_555 1_555 yes
O(3) N(1) 1.40088(17) 1_555 1_555 yes
